data_4348485
loop_
_publ_author_name
'Bloomfield, Aaron J.'
'Matula, Adam J.'
'Mercado, Brandon Q.'
'Batista, Victor S.'
'Crabtree, Robert H.'

_publ_section_title
;
 Organometallic Iridium Complex Containing a Dianionic, Tridentate, Mixed
 Organic-Inorganic Ligand.
;
_journal_issue 16
_journal_name_full 'Inorganic chemistry'
_journal_page_first 8121
_journal_page_last 8129
_journal_paper_doi 10.1021/acs.inorgchem.6b01218
_journal_volume 55
_journal_year 2016
_chemical_formula_moiety 'C20 H26 B3 Ir N2 O6, 2(H2 O)'
_chemical_formula_sum 'C20 H30 B3 Ir N2 O8'
_chemical_formula_weight 651.09
_space_group_crystal_system monoclinic
_space_group_IT_number 14
_space_group_name_Hall '-P 2yn'
_space_group_name_H-M_alt 'P 1 21/n 1'
_atom_sites_solution_hydrogens mixed
_atom_sites_solution_primary direct
_atom_sites_solution_secondary difmap
_audit_creation_method SHELXL-2014/7
_cell_angle_alpha 90
_cell_angle_beta 100.959(2)
_cell_angle_gamma 90
_cell_formula_units_Z 4
_cell_length_a 9.3069(2)
_cell_length_b 16.4356(3)
_cell_length_c 15.5445(3)
_cell_measurement_reflns_used 43972
_cell_measurement_temperature 93(2)
_cell_measurement_theta_max 66.6440
_cell_measurement_theta_min 2.7280
_cell_volume 2334.39(8)
_computing_cell_refinement 'CrysAlisPro 1.171.38.41o (Rigaku OD, 2015)'
_computing_data_collection 'CrysAlisPro 1.171.38.41o (Rigaku OD, 2015)'
_computing_data_reduction 'CrysAlisPro 1.171.38.41o (Rigaku OD, 2015)'
_computing_molecular_graphics
; 
Dolomanov, O.V.; Bourhis, L.J.; Gildea, R.J.; Howard, J.A.K.; Puschmann, H., 
OLEX2: A complete structure solution, refinement and analysis program 
(2009). J. Appl. Cryst., 42, 339-341. 
;
_computing_publication_material 'SHELXL-2013/2 (Sheldrick, 2014)'
_computing_structure_refinement 'SHELXL-2014/7 (Sheldrick, 2014)'
_computing_structure_solution 'SHELXT-2014/5 (Sheldrick, 2014)'
_diffrn_ambient_temperature 93(2)
_diffrn_detector_area_resol_mean 22.2
_diffrn_measured_fraction_theta_full 0.997
_diffrn_measured_fraction_theta_max 0.997
_diffrn_measurement_device_type 'dtrek-CrysAlisPro-abstract goniometer imported rigaku-d*trek images'
_diffrn_measurement_method '\w scans'
_diffrn_radiation_type CuK\a
_diffrn_radiation_wavelength 1.54184
_diffrn_reflns_av_R_equivalents 0.1666
_diffrn_reflns_av_unetI/netI 0.0467
_diffrn_reflns_Laue_measured_fraction_full 0.997
_diffrn_reflns_Laue_measured_fraction_max 0.997
_diffrn_reflns_limit_h_max 11
_diffrn_reflns_limit_h_min -11
_diffrn_reflns_limit_k_max 19
_diffrn_reflns_limit_k_min -19
_diffrn_reflns_limit_l_max 18
_diffrn_reflns_limit_l_min -18
_diffrn_reflns_number 65862
_diffrn_reflns_point_group_measured_fraction_full 0.997
_diffrn_reflns_point_group_measured_fraction_max 0.997
_diffrn_reflns_theta_full 66.890
_diffrn_reflns_theta_max 66.889
_diffrn_reflns_theta_min 3.953
_diffrn_source 'fine-focus sealed X-ray tube'
_exptl_absorpt_coefficient_mu 11.501
_exptl_absorpt_correction_T_max 1.00000
_exptl_absorpt_correction_T_min 0.69410
_exptl_absorpt_correction_type multi-scan
_exptl_absorpt_process_details
; 
CrysAlisPro 1.171.38.41o (Rigaku Oxford Diffraction, 2015) 
Empirical absorption correction using spherical harmonics, 
 implemented in SCALE3 ABSPACK scaling algorithm. 
;
_exptl_crystal_colour yellow
_exptl_crystal_density_diffrn 1.853
_exptl_crystal_density_method 'not measured'
_exptl_crystal_description plate
_exptl_crystal_F_000 1280
_exptl_crystal_size_max 0.100
_exptl_crystal_size_mid 0.100
_exptl_crystal_size_min 0.040
_refine_diff_density_max 1.000
_refine_diff_density_min -1.862
_refine_diff_density_rms 0.137
_refine_ls_extinction_method none
_refine_ls_goodness_of_fit_ref 1.057
_refine_ls_hydrogen_treatment mixed
_refine_ls_matrix_type full
_refine_ls_number_parameters 330
_refine_ls_number_reflns 4139
_refine_ls_number_restraints 3
_refine_ls_restrained_S_all 1.056
_refine_ls_R_factor_all 0.0452
_refine_ls_R_factor_gt 0.0386
_refine_ls_shift/su_max 0.001
_refine_ls_shift/su_mean 0.000
_refine_ls_structure_factor_coef Fsqd
_refine_ls_weighting_details 'w=1/[\s^2^(Fo^2^)+(0.0669P)^2^] where P=(Fo^2^+2Fc^2^)/3'
_refine_ls_weighting_scheme calc
_refine_ls_wR_factor_gt 0.1016
_refine_ls_wR_factor_ref 0.1066
_reflns_Friedel_coverage 0.000
_reflns_number_gt 3464
_reflns_number_total 4139
_reflns_threshold_expression 'I > 2\s(I)'
_cod_data_source_file ic6b01218_si_002.cif
_cod_data_source_block 007-16003
_cod_original_sg_symbol_H-M 'P 21/n'
_cod_database_code 4348485
_shelx_shelxl_version_number 2014/7
_shelx_space_group_comment
; 
The symmetry employed for this shelxl refinement is uniquely defined 
by the following loop, which should always be used as a source of 
symmetry information in preference to the above space-group names. 
They are only intended as comments. 
;
_shelx_estimated_absorpt_t_min 0.393
_shelx_estimated_absorpt_t_max 0.656

loop_
_space_group_symop_operation_xyz
'x, y, z'
'-x+1/2, y+1/2, -z+1/2'
'-x, -y, -z'
'x-1/2, -y-1/2, z-1/2'

loop_
_atom_site_label
_atom_site_type_symbol
_atom_site_fract_x
_atom_site_fract_y
_atom_site_fract_z
_atom_site_U_iso_or_equiv
_atom_site_adp_type
_atom_site_occupancy
_atom_site_site_symmetry_order
_atom_site_calc_flag
_atom_site_refinement_flags_posn
_atom_site_refinement_flags_adp
Ir1 Ir 0.33547(2) 0.61777(2) 0.80733(2) 0.03722(12) Uani 1 1 d . .
O1 O 0.2264(4) 0.5762(2) 0.6851(2) 0.0426(8) Uani 1 1 d . .
O2 O -0.0042(4) 0.5968(3) 0.5822(2) 0.0507(10) Uani 1 1 d . .
O3 O 0.2180(5) 0.5937(3) 0.5277(2) 0.0560(10) Uani 1 1 d . .
O4 O 0.0026(4) 0.5057(3) 0.7051(2) 0.0548(10) Uani 1 1 d D .
H4 H 0.012(8) 0.463(3) 0.665(3) 0.10(3) Uiso 1 1 d D .
O5 O 0.4121(5) 0.5185(3) 0.6180(3) 0.0623(11) Uani 1 1 d D .
H5 H 0.505(3) 0.525(5) 0.602(4) 0.09(3) Uiso 1 1 d D .
O6 O -0.0076(6) 0.6146(2) 0.4314(3) 0.0577(12) Uani 1 1 d D .
H6 H -0.1109(16) 0.619(6) 0.425(8) 0.16(5) Uiso 1 1 d D .
N11 N 0.4108(4) 0.7005(3) 0.7233(3) 0.0409(10) Uani 1 1 d . .
N17 N 0.1442(4) 0.6875(3) 0.7899(3) 0.0440(10) Uani 1 1 d . .
C1 C 0.3908(7) 0.6156(3) 0.9492(4) 0.0418(13) Uani 1 1 d . .
C2 C 0.5233(7) 0.6125(3) 0.9146(4) 0.0404(13) Uani 1 1 d . .
C3 C 0.5200(6) 0.5411(3) 0.8610(3) 0.0421(11) Uani 1 1 d . .
C4 C 0.3861(5) 0.4987(3) 0.8636(3) 0.0413(11) Uani 1 1 d . .
C5 C 0.3043(6) 0.5440(3) 0.9163(3) 0.0391(11) Uani 1 1 d . .
C6 C 0.3554(6) 0.6762(3) 1.0137(3) 0.0454(12) Uani 1 1 d . .
H6A H 0.4109 0.7263 1.0099 0.068 Uiso 1 1 calc R U
H6B H 0.3817 0.6537 1.0731 0.068 Uiso 1 1 calc R U
H6C H 0.2504 0.6883 1.0006 0.068 Uiso 1 1 calc R U
C7 C 0.6465(6) 0.6729(4) 0.9343(4) 0.0486(13) Uani 1 1 d . .
H7A H 0.6936 0.6780 0.8832 0.073 Uiso 1 1 calc R U
H7B H 0.7184 0.6541 0.9848 0.073 Uiso 1 1 calc R U
H7C H 0.6078 0.7259 0.9475 0.073 Uiso 1 1 calc R U
C8 C 0.6416(6) 0.5120(4) 0.8162(4) 0.0507(13) Uani 1 1 d . .
H8A H 0.6001 0.4783 0.7655 0.076 Uiso 1 1 calc R U
H8B H 0.7119 0.4798 0.8575 0.076 Uiso 1 1 calc R U
H8C H 0.6915 0.5591 0.7965 0.076 Uiso 1 1 calc R U
C9 C 0.3354(5) 0.4223(4) 0.8142(3) 0.0453(13) Uani 1 1 d . .
H9A H 0.2284 0.4228 0.7975 0.068 Uiso 1 1 calc R U
H9B H 0.3664 0.3750 0.8514 0.068 Uiso 1 1 calc R U
H9C H 0.3783 0.4192 0.7614 0.068 Uiso 1 1 calc R U
C10 C 0.1581(6) 0.5218(3) 0.9367(3) 0.0446(12) Uani 1 1 d . .
H10A H 0.1064 0.5714 0.9482 0.067 Uiso 1 1 calc R U
H10B H 0.1721 0.4867 0.9886 0.067 Uiso 1 1 calc R U
H10C H 0.1003 0.4929 0.8867 0.067 Uiso 1 1 calc R U
C12 C 0.4655(5) 0.7743(3) 0.7489(3) 0.0424(12) Uani 1 1 d . .
H12 H 0.4704 0.7904 0.8081 0.051 Uiso 1 1 calc R U
C13 C 0.5143(6) 0.8268(4) 0.6925(4) 0.0499(13) Uani 1 1 d . .
H13 H 0.5529 0.8786 0.7119 0.060 Uiso 1 1 calc R U
C14 C 0.5056(6) 0.8020(4) 0.6052(4) 0.0556(15) Uani 1 1 d . .
H14 H 0.5394 0.8367 0.5643 0.067 Uiso 1 1 calc R U
C15 C 0.4474(6) 0.7266(4) 0.5795(4) 0.0528(14) Uani 1 1 d . .
H15 H 0.4409 0.7096 0.5205 0.063 Uiso 1 1 calc R U
C16 C 0.3981(6) 0.6750(4) 0.6386(3) 0.0456(13) Uani 1 1 d . .
C18 C 0.0282(6) 0.6570(4) 0.7320(3) 0.0457(12) Uani 1 1 d . .
C19 C -0.1071(6) 0.6969(4) 0.7237(4) 0.0565(15) Uani 1 1 d . .
H19 H -0.1892 0.6767 0.6835 0.068 Uiso 1 1 calc R U
C20 C -0.1230(7) 0.7648(4) 0.7727(4) 0.0576(15) Uani 1 1 d . .
H20 H -0.2152 0.7910 0.7667 0.069 Uiso 1 1 calc R U
C21 C -0.0034(6) 0.7944(4) 0.8309(4) 0.0507(13) Uani 1 1 d . .
H21 H -0.0120 0.8411 0.8656 0.061 Uiso 1 1 calc R U
C22 C 0.1281(6) 0.7548(3) 0.8373(4) 0.0442(12) Uani 1 1 d . .
H22 H 0.2109 0.7754 0.8765 0.053 Uiso 1 1 calc R U
B1 B 0.3139(7) 0.5876(5) 0.6157(4) 0.0506(15) Uani 1 1 d . .
B2 B 0.0642(7) 0.5808(5) 0.6747(4) 0.0480(15) Uani 1 1 d . .
B3 B 0.0702(9) 0.5993(4) 0.5165(4) 0.0527(17) Uani 1 1 d . .
O7 O 0.2811(7) 0.3900(3) 0.5339(4) 0.0765(15) Uani 1 1 d G .
H7D H 0.2988 0.4001 0.4833 0.115 Uiso 1 1 d G U
H7E H 0.3264 0.4240 0.5705 0.115 Uiso 1 1 d G U
O8 O 0.7053(5) 0.4909(4) 0.6162(4) 0.0898(17) Uani 1 1 d G .
H8D H 0.7841 0.5118 0.6439 0.135 Uiso 1 1 d G U
H8E H 0.7180 0.4402 0.6094 0.135 Uiso 1 1 d G U

loop_
_atom_site_aniso_label
_atom_site_aniso_U_11
_atom_site_aniso_U_22
_atom_site_aniso_U_33
_atom_site_aniso_U_23
_atom_site_aniso_U_13
_atom_site_aniso_U_12
Ir1 0.03669(19) 0.04504(18) 0.02834(18) 0.00082(8) 0.00214(12) 0.00094(8)
O1 0.037(2) 0.053(2) 0.0352(18) -0.0011(16) 0.0022(15) -0.0001(17)
O2 0.037(2) 0.085(3) 0.0262(19) 0.0000(19) -0.0039(16) -0.003(2)
O3 0.056(3) 0.074(3) 0.034(2) -0.0050(19) -0.0005(18) 0.005(2)
O4 0.054(2) 0.063(3) 0.045(2) 0.000(2) 0.0036(18) -0.008(2)
O5 0.057(3) 0.075(3) 0.053(2) -0.010(2) 0.005(2) 0.012(2)
O6 0.068(3) 0.064(3) 0.035(2) 0.0014(16) -0.005(2) 0.005(2)
N11 0.036(2) 0.050(3) 0.035(2) 0.0038(19) 0.0032(17) 0.0043(19)
N17 0.039(2) 0.054(3) 0.037(2) 0.008(2) 0.0023(19) 0.0018(19)
C1 0.042(3) 0.048(3) 0.032(3) 0.000(2) -0.002(3) 0.000(2)
C2 0.044(3) 0.038(3) 0.037(3) 0.006(2) 0.002(3) 0.002(2)
C3 0.042(3) 0.050(3) 0.032(3) 0.003(2) 0.004(2) 0.002(2)
C4 0.043(3) 0.049(3) 0.030(2) 0.000(2) 0.002(2) 0.003(2)
C5 0.043(3) 0.041(3) 0.030(2) 0.004(2) -0.001(2) 0.003(2)
C6 0.050(3) 0.052(3) 0.034(3) -0.002(2) 0.006(2) -0.002(2)
C7 0.042(3) 0.059(3) 0.041(3) 0.008(2) -0.001(2) -0.003(2)
C8 0.051(3) 0.062(4) 0.039(3) 0.006(3) 0.008(2) 0.013(3)
C9 0.046(3) 0.049(4) 0.039(3) -0.002(2) 0.005(3) 0.004(2)
C10 0.039(3) 0.056(3) 0.038(3) 0.003(2) 0.003(2) 0.000(2)
C12 0.038(3) 0.049(3) 0.038(3) 0.002(2) 0.002(2) 0.004(2)
C13 0.038(3) 0.059(3) 0.051(3) 0.010(3) 0.003(2) 0.000(2)
C14 0.034(3) 0.079(4) 0.055(3) 0.024(3) 0.012(3) 0.006(3)
C15 0.052(3) 0.070(4) 0.036(3) 0.004(3) 0.009(2) 0.004(3)
C16 0.044(3) 0.062(3) 0.030(3) 0.002(2) 0.005(2) 0.012(3)
C18 0.040(3) 0.061(4) 0.036(3) 0.006(2) 0.006(2) 0.000(3)
C19 0.043(3) 0.075(4) 0.050(3) 0.010(3) 0.005(3) -0.001(3)
C20 0.043(3) 0.075(4) 0.057(4) 0.019(3) 0.015(3) 0.009(3)
C21 0.051(3) 0.058(3) 0.045(3) 0.009(3) 0.013(3) 0.011(3)
C22 0.042(3) 0.051(3) 0.040(3) 0.001(2) 0.009(2) 0.000(2)
B1 0.046(4) 0.065(4) 0.039(3) -0.003(3) 0.006(3) 0.013(3)
B2 0.043(4) 0.062(4) 0.037(3) 0.007(3) 0.003(3) 0.004(3)
B3 0.065(5) 0.046(4) 0.040(4) -0.003(3) -0.009(3) -0.003(3)
O7 0.084(4) 0.068(3) 0.071(3) 0.000(2) -0.003(3) 0.003(2)
O8 0.061(3) 0.142(5) 0.065(3) -0.037(3) 0.007(2) -0.005(3)

loop_
_atom_type_symbol
_atom_type_description
_atom_type_scat_dispersion_real
_atom_type_scat_dispersion_imag
_atom_type_scat_source
C C 0.0181 0.0091 'International Tables Vol C Tables 4.2.6.8 and 6.1.1.4'
H H 0.0000 0.0000 'International Tables Vol C Tables 4.2.6.8 and 6.1.1.4'
B B 0.0090 0.0039 'International Tables Vol C Tables 4.2.6.8 and 6.1.1.4'
Ir Ir -4.7710 6.5667 'International Tables Vol C Tables 4.2.6.8 and 6.1.1.4'
N N 0.0311 0.0180 'International Tables Vol C Tables 4.2.6.8 and 6.1.1.4'
O O 0.0492 0.0322 'International Tables Vol C Tables 4.2.6.8 and 6.1.1.4'

loop_
_geom_angle_atom_site_label_1
_geom_angle_atom_site_label_2
_geom_angle_atom_site_label_3
_geom_angle
N17 Ir1 O1 78.91(16)
N17 Ir1 N11 86.63(16)
O1 Ir1 N11 78.93(15)
N17 Ir1 C5 99.91(18)
O1 Ir1 C5 114.66(17)
N11 Ir1 C5 165.72(18)
N17 Ir1 C4 131.62(18)
O1 Ir1 C4 95.86(16)
N11 Ir1 C4 140.10(17)
C5 Ir1 C4 38.79(18)
N17 Ir1 C3 164.17(18)
O1 Ir1 C3 111.87(17)
N11 Ir1 C3 106.43(18)
C5 Ir1 C3 65.38(19)
C4 Ir1 C3 38.77(19)
N17 Ir1 C1 99.93(19)
O1 Ir1 C1 154.06(18)
N11 Ir1 C1 127.00(19)
C5 Ir1 C1 39.60(19)
C4 Ir1 C1 65.27(18)
C3 Ir1 C1 65.2(2)
N17 Ir1 C2 131.39(19)
O1 Ir1 C2 149.70(18)
N11 Ir1 C2 100.86(18)
C5 Ir1 C2 65.3(2)
C4 Ir1 C2 64.64(18)
C3 Ir1 C2 38.60(19)
C1 Ir1 C2 38.6(2)
B1 O1 B2 126.9(4)
B1 O1 Ir1 112.4(3)
B2 O1 Ir1 112.9(3)
B3 O2 B2 123.8(5)
B3 O3 B1 122.7(5)
B2 O4 H4 109(4)
B1 O5 H5 120(5)
B3 O6 H6 116(8)
C12 N11 C16 121.3(5)
C12 N11 Ir1 123.6(3)
C16 N11 Ir1 115.1(4)
C22 N17 C18 120.2(5)
C22 N17 Ir1 123.9(3)
C18 N17 Ir1 115.6(4)
C2 C1 C5 107.2(5)
C2 C1 C6 126.1(5)
C5 C1 C6 126.5(5)
C2 C1 Ir1 71.0(3)
C5 C1 Ir1 69.4(3)
C6 C1 Ir1 129.2(4)
C3 C2 C1 108.7(5)
C3 C2 C7 126.1(5)
C1 C2 C7 125.2(5)
C3 C2 Ir1 70.3(3)
C1 C2 Ir1 70.4(3)
C7 C2 Ir1 126.8(4)
C2 C3 C4 107.7(5)
C2 C3 C8 126.1(5)
C4 C3 C8 126.0(5)
C2 C3 Ir1 71.1(3)
C4 C3 Ir1 70.4(3)
C8 C3 Ir1 127.8(3)
C5 C4 C3 108.7(5)
C5 C4 C9 125.4(5)
C3 C4 C9 125.7(5)
C5 C4 Ir1 70.1(3)
C3 C4 Ir1 70.8(3)
C9 C4 Ir1 121.9(3)
C4 C5 C1 107.6(5)
C4 C5 C10 126.7(5)
C1 C5 C10 125.7(5)
C4 C5 Ir1 71.1(3)
C1 C5 Ir1 71.0(3)
C10 C5 Ir1 124.6(3)
C1 C6 H6A 109.5
C1 C6 H6B 109.5
H6A C6 H6B 109.5
C1 C6 H6C 109.5
H6A C6 H6C 109.5
H6B C6 H6C 109.5
C2 C7 H7A 109.5
C2 C7 H7B 109.5
H7A C7 H7B 109.5
C2 C7 H7C 109.5
H7A C7 H7C 109.5
H7B C7 H7C 109.5
C3 C8 H8A 109.5
C3 C8 H8B 109.5
H8A C8 H8B 109.5
C3 C8 H8C 109.5
H8A C8 H8C 109.5
H8B C8 H8C 109.5
C4 C9 H9A 109.5
C4 C9 H9B 109.5
H9A C9 H9B 109.5
C4 C9 H9C 109.5
H9A C9 H9C 109.5
H9B C9 H9C 109.5
C5 C10 H10A 109.5
C5 C10 H10B 109.5
H10A C10 H10B 109.5
C5 C10 H10C 109.5
H10A C10 H10C 109.5
H10B C10 H10C 109.5
N11 C12 C13 122.2(5)
N11 C12 H12 118.9
C13 C12 H12 118.9
C12 C13 C14 118.1(6)
C12 C13 H13 121.0
C14 C13 H13 121.0
C15 C14 C13 119.1(5)
C15 C14 H14 120.4
C13 C14 H14 120.4
C14 C15 C16 121.2(5)
C14 C15 H15 119.4
C16 C15 H15 119.4
N11 C16 C15 118.1(5)
N11 C16 B1 115.3(5)
C15 C16 B1 126.4(5)
N17 C18 C19 118.3(5)
N17 C18 B2 115.4(5)
C19 C18 B2 126.2(5)
C20 C19 C18 121.1(6)
C20 C19 H19 119.5
C18 C19 H19 119.5
C19 C20 C21 119.4(6)
C19 C20 H20 120.3
C21 C20 H20 120.3
C22 C21 C20 118.4(6)
C22 C21 H21 120.8
C20 C21 H21 120.8
N17 C22 C21 122.6(5)
N17 C22 H22 118.7
C21 C22 H22 118.7
O5 B1 O1 108.2(5)
O5 B1 O3 109.9(5)
O1 B1 O3 111.2(5)
O5 B1 C16 113.9(5)
O1 B1 C16 105.0(5)
O3 B1 C16 108.6(5)
O4 B2 O2 109.8(5)
O4 B2 O1 111.8(5)
O2 B2 O1 110.7(5)
O4 B2 C18 109.8(5)
O2 B2 C18 107.6(5)
O1 B2 C18 107.0(5)
O2 B3 O3 123.9(5)
O2 B3 O6 118.3(6)
O3 B3 O6 117.5(6)
H7D O7 H7E 109.5
H8D O8 H8E 109.5

loop_
_geom_bond_atom_site_label_1
_geom_bond_atom_site_label_2
_geom_bond_distance
Ir1 N17 2.091(4)
Ir1 O1 2.092(3)
Ir1 N11 2.095(4)
Ir1 C5 2.147(5)
Ir1 C4 2.159(5)
Ir1 C3 2.165(5)
Ir1 C1 2.168(6)
Ir1 C2 2.176(6)
O1 B1 1.482(8)
O1 B2 1.489(8)
O2 B3 1.339(9)
O2 B2 1.482(7)
O3 B3 1.356(9)
O3 B1 1.487(7)
O4 B2 1.475(8)
O4 H4 0.950(2)
O5 B1 1.454(8)
O5 H5 0.950(2)
O6 B3 1.404(8)
O6 H6 0.950(2)
N11 C12 1.346(7)
N11 C16 1.366(7)
N17 C22 1.353(7)
N17 C18 1.363(7)
C1 C2 1.437(9)
C1 C5 1.462(7)
C1 C6 1.494(8)
C2 C3 1.435(7)
C2 C7 1.503(8)
C3 C4 1.435(7)
C3 C8 1.516(7)
C4 C5 1.430(7)
C4 C9 1.500(8)
C5 C10 1.500(7)
C6 H6A 0.9800
C6 H6B 0.9800
C6 H6C 0.9800
C7 H7A 0.9800
C7 H7B 0.9800
C7 H7C 0.9800
C8 H8A 0.9800
C8 H8B 0.9800
C8 H8C 0.9800
C9 H9A 0.9800
C9 H9B 0.9800
C9 H9C 0.9800
C10 H10A 0.9800
C10 H10B 0.9800
C10 H10C 0.9800
C12 C13 1.368(8)
C12 H12 0.9500
C13 C14 1.405(8)
C13 H13 0.9500
C14 C15 1.382(9)
C14 H14 0.9500
C15 C16 1.390(8)
C15 H15 0.9500
C16 B1 1.643(10)
C18 C19 1.404(8)
C18 B2 1.610(9)
C19 C20 1.374(9)
C19 H19 0.9500
C20 C21 1.382(8)
C20 H20 0.9500
C21 C22 1.373(8)
C21 H21 0.9500
C22 H22 0.9500
O7 H7D 0.8499
O7 H7E 0.8499
O8 H8D 0.8501
O8 H8E 0.8500

loop_
_geom_hbond_atom_site_label_D
_geom_hbond_atom_site_label_H
_geom_hbond_atom_site_label_A
_geom_hbond_distance_DH
_geom_hbond_distance_HA
_geom_hbond_distance_DA
_geom_hbond_angle_DHA
_geom_hbond_site_symmetry_A
O4 H4 O6 0.950(2) 1.967(13) 2.908(6) 171(6) 3_566
O5 H5 O8 0.950(2) 1.92(4) 2.771(7) 148(6) .
O6 H6 O7 0.950(2) 1.82(6) 2.702(8) 152(11) 3_566
O7 H7D O8 0.85 2.36 3.067(9) 140.6 3_666
O7 H7E O5 0.85 1.84 2.655(7) 161.4 .
O8 H8D O4 0.85 2.08 2.859(6) 152.6 1_655
O8 H8E O3 0.85 2.39 2.838(6) 113.9 3_666

loop_
_geom_torsion_atom_site_label_1
_geom_torsion_atom_site_label_2
_geom_torsion_atom_site_label_3
_geom_torsion_atom_site_label_4
_geom_torsion
C5 C1 C2 C3 0.3(6)
C6 C1 C2 C3 174.8(5)
Ir1 C1 C2 C3 -60.0(4)
C5 C1 C2 C7 -177.8(5)
C6 C1 C2 C7 -3.3(9)
Ir1 C1 C2 C7 121.8(5)
C5 C1 C2 Ir1 60.3(4)
C6 C1 C2 Ir1 -125.2(6)
C1 C2 C3 C4 -1.1(6)
C7 C2 C3 C4 177.0(5)
Ir1 C2 C3 C4 -61.2(3)
C1 C2 C3 C8 -176.3(5)
C7 C2 C3 C8 1.8(9)
Ir1 C2 C3 C8 123.6(5)
C1 C2 C3 Ir1 60.1(4)
C7 C2 C3 Ir1 -121.8(5)
C2 C3 C4 C5 1.5(6)
C8 C3 C4 C5 176.8(5)
Ir1 C3 C4 C5 -60.2(3)
C2 C3 C4 C9 177.7(5)
C8 C3 C4 C9 -7.0(8)
Ir1 C3 C4 C9 116.0(5)
C2 C3 C4 Ir1 61.7(4)
C8 C3 C4 Ir1 -123.1(5)
C3 C4 C5 C1 -1.3(6)
C9 C4 C5 C1 -177.5(5)
Ir1 C4 C5 C1 -61.9(3)
C3 C4 C5 C10 -179.9(5)
C9 C4 C5 C10 3.9(8)
Ir1 C4 C5 C10 119.6(5)
C3 C4 C5 Ir1 60.6(3)
C9 C4 C5 Ir1 -115.6(5)
C2 C1 C5 C4 0.6(6)
C6 C1 C5 C4 -173.8(5)
Ir1 C1 C5 C4 62.0(3)
C2 C1 C5 C10 179.2(5)
C6 C1 C5 C10 4.7(9)
Ir1 C1 C5 C10 -119.5(5)
C2 C1 C5 Ir1 -61.3(4)
C6 C1 C5 Ir1 124.2(6)
C16 N11 C12 C13 -1.5(7)
Ir1 N11 C12 C13 179.8(4)
N11 C12 C13 C14 0.2(8)
C12 C13 C14 C15 0.6(8)
C13 C14 C15 C16 -0.3(8)
C12 N11 C16 C15 1.8(7)
Ir1 N11 C16 C15 -179.4(4)
C12 N11 C16 B1 -173.9(5)
Ir1 N11 C16 B1 4.9(6)
C14 C15 C16 N11 -0.9(8)
C14 C15 C16 B1 174.3(5)
C22 N17 C18 C19 -0.5(7)
Ir1 N17 C18 C19 174.0(4)
C22 N17 C18 B2 175.7(5)
Ir1 N17 C18 B2 -9.7(6)
N17 C18 C19 C20 -0.2(8)
B2 C18 C19 C20 -176.0(6)
C18 C19 C20 C21 0.3(9)
C19 C20 C21 C22 0.2(8)
C18 N17 C22 C21 1.1(8)
Ir1 N17 C22 C21 -173.0(4)
C20 C21 C22 N17 -0.9(8)
B2 O1 B1 O5 -128.6(5)
Ir1 O1 B1 O5 84.7(5)
B2 O1 B1 O3 -7.9(9)
Ir1 O1 B1 O3 -154.5(4)
B2 O1 B1 C16 109.3(6)
Ir1 O1 B1 C16 -37.3(5)
B3 O3 B1 O5 128.3(6)
B3 O3 B1 O1 8.5(8)
B3 O3 B1 C16 -106.5(6)
N11 C16 B1 O5 -97.2(6)
C15 C16 B1 O5 87.5(7)
N11 C16 B1 O1 21.0(6)
C15 C16 B1 O1 -154.3(5)
N11 C16 B1 O3 140.0(5)
C15 C16 B1 O3 -35.4(8)
B3 O2 B2 O4 -118.3(6)
B3 O2 B2 O1 5.5(8)
B3 O2 B2 C18 122.2(6)
B1 O1 B2 O4 124.2(6)
Ir1 O1 B2 O4 -89.3(5)
B1 O1 B2 O2 1.5(8)
Ir1 O1 B2 O2 148.0(4)
B1 O1 B2 C18 -115.5(6)
Ir1 O1 B2 C18 31.0(5)
N17 C18 B2 O4 107.6(5)
C19 C18 B2 O4 -76.5(7)
N17 C18 B2 O2 -132.9(5)
C19 C18 B2 O2 42.9(8)
N17 C18 B2 O1 -13.9(7)
C19 C18 B2 O1 162.0(5)
B2 O2 B3 O3 -5.2(10)
B2 O2 B3 O6 179.6(5)
B1 O3 B3 O2 -2.7(10)
B1 O3 B3 O6 172.5(5)
